data_7238876
loop_
_publ_author_name
'Yang, Wei'
'Gou, Gao-Zhang'
'Wang, Yi'
'Fu, Wen-Fu'

_publ_section_title
;
 Abnormal bis-NHC mediated aerial oxidation of arylaldehydes: highly
 efficient transformation of arylaldehydes to the corresponding carboxylic
 acids catalyzed by organic catalysts
;
_journal_issue 18
_journal_name_full 'RSC Advances'
_journal_page_first 6334
_journal_paper_doi 10.1039/c3ra00046j
_journal_volume 3
_journal_year 2013
_chemical_formula_moiety 'C28 H36 Br2 N4'
_chemical_formula_sum 'C28 H36 Br2 N4'
_chemical_formula_weight 588.43
_space_group_IT_number 14
_space_group_name_Hall '-P 2ybc'
_space_group_name_H-M_alt 'P 1 21/c 1'
_symmetry_cell_setting monoclinic
_symmetry_space_group_name_H-M 'P 1 21/c 1'
_atom_sites_solution_hydrogens geom
_atom_sites_solution_primary direct
_atom_sites_solution_secondary difmap
_audit_creation_method SHELXL-97
_cell_angle_alpha 90.00
_cell_angle_beta 113.75(3)
_cell_angle_gamma 90.00
_cell_formula_units_Z 2
_cell_length_a 14.276(3)
_cell_length_b 9.1205(18)
_cell_length_c 13.007(3)
_cell_measurement_temperature 293(2)
_cell_measurement_theta_max 25.0
_cell_measurement_theta_min 3.1
_cell_volume 1550.1(7)
_computing_cell_refinement 'PROCESS-AUTO '
_computing_data_collection 'PROCESS-AUTO '
_computing_data_reduction 'CrystalStructure '
_computing_molecular_graphics 'Bruker SHELXTL'
_computing_publication_material 'Bruker SHELXTL'
_computing_structure_refinement 'SHELXL-97 (Sheldrick, 1997)'
_computing_structure_solution 'SHELXS-97 (Sheldrick, 1990)'
_diffrn_ambient_temperature 293(2)
_diffrn_measured_fraction_theta_full 0.995
_diffrn_measured_fraction_theta_max 0.995
_diffrn_measurement_device_type 'Rigaku RAXIS-RAPID'
_diffrn_measurement_method '\w scans'
_diffrn_radiation_monochromator graphite
_diffrn_radiation_source 'fine-focus sealed tube'
_diffrn_radiation_type MoK\a
_diffrn_radiation_wavelength 0.71073
_diffrn_reflns_av_R_equivalents 0.1139
_diffrn_reflns_av_sigmaI/netI 0.1123
_diffrn_reflns_limit_h_max 16
_diffrn_reflns_limit_h_min -16
_diffrn_reflns_limit_k_max 10
_diffrn_reflns_limit_k_min -10
_diffrn_reflns_limit_l_max 14
_diffrn_reflns_limit_l_min -15
_diffrn_reflns_number 11289
_diffrn_reflns_theta_full 25.00
_diffrn_reflns_theta_max 25.00
_diffrn_reflns_theta_min 3.12
_exptl_absorpt_coefficient_mu 2.635
_exptl_absorpt_correction_T_max 0.7786
_exptl_absorpt_correction_T_min 0.7093
_exptl_absorpt_correction_type none
_exptl_crystal_density_diffrn 1.261
_exptl_crystal_density_method 'not measured'
_exptl_crystal_F_000 604
_exptl_crystal_size_max 0.14
_exptl_crystal_size_mid 0.10
_exptl_crystal_size_min 0.10
_platon_squeeze_details
;
;
_refine_diff_density_max 1.561
_refine_diff_density_min -0.558
_refine_diff_density_rms 0.144
_refine_ls_extinction_coef 0.012(4)
_refine_ls_extinction_expression Fc^*^=kFc[1+0.001xFc^2^\l^3^/sin(2\q)]^-1/4^
_refine_ls_extinction_method SHELXL
_refine_ls_goodness_of_fit_ref 1.113
_refine_ls_hydrogen_treatment mixed
_refine_ls_matrix_type full
_refine_ls_number_parameters 158
_refine_ls_number_reflns 2708
_refine_ls_number_restraints 0
_refine_ls_restrained_S_all 1.113
_refine_ls_R_factor_all 0.1437
_refine_ls_R_factor_gt 0.1107
_refine_ls_shift/su_max 0.001
_refine_ls_shift/su_mean 0.000
_refine_ls_structure_factor_coef Fsqd
_refine_ls_weighting_details 'calc w=1/[\s^2^(Fo^2^)+(0.1464P)^2^+12.7781P] where P=(Fo^2^+2Fc^2^)/3'
_refine_ls_weighting_scheme calc
_refine_ls_wR_factor_gt 0.3370
_refine_ls_wR_factor_ref 0.3575
_reflns_number_gt 1673
_reflns_number_total 2708
_reflns_threshold_expression >2sigma(I)
_cod_data_source_file c3ra00046j.txt
_cod_data_source_block sa-sr
_cod_depositor_comments
;
The following automatic conversions were performed:

data item '_symmetry_cell_setting' value 'Monoclinic' was changed to
'monoclinic' in accordance with the
/home/saulius/struct/COD-crude-data/automatic-downloads/DataCite-retrospective/RSC/depositions/lib/dictionaries/cif_core.dic
dictionary named 'cif_core.dic' version 2.4.2 last updated on
2011-04-26.

Automatic conversion script
Id: cif_fix_values 6909 2019-04-08 15:41:33Z antanas 
;
_cod_original_cell_volume 1550.2(5)
_cod_original_sg_symbol_H-M P2(1)/c
_cod_database_code 7238876

loop_
_symmetry_equiv_pos_as_xyz
'x, y, z'
'-x, y+1/2, -z+1/2'
'-x, -y, -z'
'x, -y-1/2, z-1/2'

loop_
_atom_site_label
_atom_site_type_symbol
_atom_site_fract_x
_atom_site_fract_y
_atom_site_fract_z
_atom_site_U_iso_or_equiv
_atom_site_adp_type
_atom_site_occupancy
_atom_site_symmetry_multiplicity
_atom_site_calc_flag
_atom_site_refinement_flags
Br1 Br 0.31048(11) 0.16365(13) 0.14693(13) 0.0739(7) Uani 1 1 d .
N1 N 0.3719(8) 0.5966(11) 0.1347(9) 0.063(3) Uani 1 1 d .
N2 N 0.2306(7) 0.6499(9) 0.1504(8) 0.051(2) Uani 1 1 d .
C1 C 0.2862(8) 0.5399(11) 0.1330(8) 0.045(2) Uani 1 1 d .
H1 H 0.2673 0.4416 0.1218 0.054 Uiso 1 1 calc R
C2 C 0.3741(12) 0.7420(15) 0.1574(15) 0.087(5) Uani 1 1 d .
H2 H 0.4282 0.8052 0.1673 0.105 Uiso 1 1 calc R
C3 C 0.2844(12) 0.7803(15) 0.1631(12) 0.073(4) Uani 1 1 d .
H3 H 0.2635 0.8737 0.1732 0.088 Uiso 1 1 calc R
C4 C 0.4534(9) 0.5141(15) 0.1197(10) 0.062(3) Uani 1 1 d .
H4A H 0.4433 0.4103 0.1277 0.075 Uiso 1 1 calc R
H4B H 0.5187 0.5417 0.1783 0.075 Uiso 1 1 calc R
C5 C 0.4569(10) 0.5405(15) 0.0068(12) 0.068(3) Uani 1 1 d .
H5A H 0.3925 0.5096 -0.0518 0.082 Uiso 1 1 calc R
H5B H 0.4647 0.6447 -0.0024 0.082 Uiso 1 1 calc R
C6 C 0.1302(8) 0.6290(11) 0.1544(9) 0.047(2) Uani 1 1 d .
C7 C 0.1277(9) 0.5430(13) 0.2410(9) 0.058(3) Uani 1 1 d .
C8 C 0.0324(11) 0.5195(16) 0.2430(11) 0.070(4) Uani 1 1 d .
H8 H 0.0278 0.4611 0.2995 0.083 Uiso 1 1 calc R
C9 C -0.0541(10) 0.5790(16) 0.1654(12) 0.066(3) Uani 1 1 d .
C10 C -0.0468(11) 0.6604(16) 0.0808(16) 0.083(5) Uani 1 1 d .
H10 H -0.1069 0.6972 0.0260 0.100 Uiso 1 1 calc R
C11 C 0.0443(9) 0.6918(12) 0.0715(9) 0.052(3) Uani 1 1 d .
C12 C 0.2199(13) 0.4808(19) 0.3325(12) 0.093(5) Uani 1 1 d .
H12A H 0.2005 0.4354 0.3876 0.139 Uiso 1 1 calc R
H12B H 0.2682 0.5578 0.3671 0.139 Uiso 1 1 calc R
H12C H 0.2506 0.4089 0.3018 0.139 Uiso 1 1 calc R
C13 C -0.1614(13) 0.545(3) 0.1641(16) 0.120(7) Uani 1 1 d .
H13A H -0.2096 0.6175 0.1198 0.179 Uiso 1 1 calc R
H13B H -0.1575 0.5469 0.2395 0.179 Uiso 1 1 calc R
H13C H -0.1834 0.4497 0.1321 0.179 Uiso 1 1 calc R
C14 C 0.0518(13) 0.7868(17) -0.0219(12) 0.086(5) Uani 1 1 d .
H14A H 0.0870 0.8763 0.0098 0.129 Uiso 1 1 calc R
H14B H -0.0158 0.8091 -0.0762 0.129 Uiso 1 1 calc R
H14C H 0.0888 0.7347 -0.0577 0.129 Uiso 1 1 calc R

loop_
_atom_site_aniso_label
_atom_site_aniso_U_11
_atom_site_aniso_U_22
_atom_site_aniso_U_33
_atom_site_aniso_U_23
_atom_site_aniso_U_13
_atom_site_aniso_U_12
Br1 0.0815(12) 0.0452(8) 0.0929(12) 0.0016(6) 0.0328(8) 0.0075(6)
N1 0.052(6) 0.058(6) 0.085(7) -0.010(5) 0.035(5) -0.006(5)
N2 0.062(6) 0.036(5) 0.063(6) -0.005(4) 0.033(5) -0.006(4)
C1 0.050(6) 0.036(5) 0.055(6) -0.010(4) 0.028(5) -0.004(4)
C2 0.084(11) 0.058(8) 0.134(14) -0.037(9) 0.059(10) -0.027(7)
C3 0.098(11) 0.051(7) 0.095(10) -0.019(7) 0.064(9) -0.014(7)
C4 0.057(7) 0.072(8) 0.061(7) -0.013(6) 0.028(6) 0.001(6)
C5 0.061(8) 0.070(8) 0.080(8) -0.004(7) 0.035(7) -0.001(6)
C6 0.048(6) 0.048(6) 0.051(6) 0.000(5) 0.027(5) 0.005(4)
C7 0.061(8) 0.063(7) 0.052(6) 0.008(5) 0.025(6) 0.003(6)
C8 0.079(10) 0.076(9) 0.072(8) -0.003(7) 0.049(8) -0.006(7)
C9 0.057(8) 0.080(9) 0.075(8) -0.029(7) 0.041(7) -0.011(6)
C10 0.045(8) 0.081(10) 0.116(13) -0.018(9) 0.025(8) 0.007(6)
C11 0.070(8) 0.050(6) 0.047(6) 0.006(5) 0.035(6) 0.010(5)
C12 0.098(12) 0.099(12) 0.077(9) 0.023(9) 0.031(8) 0.019(9)
C13 0.076(11) 0.19(2) 0.117(14) -0.038(14) 0.061(10) -0.036(12)
C14 0.121(13) 0.079(9) 0.074(9) 0.032(8) 0.056(9) 0.028(9)

loop_
_atom_type_symbol
_atom_type_description
_atom_type_scat_dispersion_real
_atom_type_scat_dispersion_imag
_atom_type_scat_source
C C 0.0033 0.0016 'International Tables Vol C Tables 4.2.6.8 and 6.1.1.4'
H H 0.0000 0.0000 'International Tables Vol C Tables 4.2.6.8 and 6.1.1.4'
N N 0.0061 0.0033 'International Tables Vol C Tables 4.2.6.8 and 6.1.1.4'
Br Br -0.2901 2.4595 'International Tables Vol C Tables 4.2.6.8 and 6.1.1.4'

loop_
_geom_angle_atom_site_label_1
_geom_angle_atom_site_label_2
_geom_angle_atom_site_label_3
_geom_angle
_geom_angle_site_symmetry_1
C1 N1 C2 109.1(10) .
C1 N1 C4 125.3(10) .
C2 N1 C4 125.6(11) .
C1 N2 C3 108.7(10) .
C1 N2 C6 123.8(8) .
C3 N2 C6 127.5(9) .
N1 C1 N2 108.0(9) .
N1 C1 H1 126.0 .
N2 C1 H1 126.0 .
N1 C2 C3 108.9(12) .
N1 C2 H2 125.6 .
C3 C2 H2 125.6 .
C2 C3 N2 105.2(11) .
C2 C3 H3 127.4 .
N2 C3 H3 127.4 .
N1 C4 C5 112.9(11) .
N1 C4 H4A 109.0 .
C5 C4 H4A 109.0 .
N1 C4 H4B 109.0 .
C5 C4 H4B 109.0 .
H4A C4 H4B 107.8 .
C5 C5 C4 112.7(14) 3_665
C5 C5 H5A 109.1 3_665
C4 C5 H5A 109.1 .
C5 C5 H5B 109.1 3_665
C4 C5 H5B 109.1 .
H5A C5 H5B 107.8 .
C7 C6 C11 124.1(10) .
C7 C6 N2 116.6(10) .
C11 C6 N2 119.2(10) .
C6 C7 C8 116.8(11) .
C6 C7 C12 124.2(12) .
C8 C7 C12 119.0(12) .
C9 C8 C7 122.0(12) .
C9 C8 H8 119.0 .
C7 C8 H8 119.0 .
C8 C9 C10 118.4(12) .
C8 C9 C13 121.8(15) .
C10 C9 C13 119.6(15) .
C9 C10 C11 124.2(13) .
C9 C10 H10 117.9 .
C11 C10 H10 117.9 .
C10 C11 C6 114.4(11) .
C10 C11 C14 123.7(13) .
C6 C11 C14 121.9(12) .
C7 C12 H12A 109.5 .
C7 C12 H12B 109.5 .
H12A C12 H12B 109.5 .
C7 C12 H12C 109.5 .
H12A C12 H12C 109.5 .
H12B C12 H12C 109.5 .
C9 C13 H13A 109.5 .
C9 C13 H13B 109.5 .
H13A C13 H13B 109.5 .
C9 C13 H13C 109.5 .
H13A C13 H13C 109.5 .
H13B C13 H13C 109.5 .
C11 C14 H14A 109.5 .
C11 C14 H14B 109.5 .
H14A C14 H14B 109.5 .
C11 C14 H14C 109.5 .
H14A C14 H14C 109.5 .
H14B C14 H14C 109.5 .

loop_
_geom_bond_atom_site_label_1
_geom_bond_atom_site_label_2
_geom_bond_distance
_geom_bond_site_symmetry_2
N1 C1 1.321(13) .
N1 C2 1.356(17) .
N1 C4 1.463(15) .
N2 C1 1.354(13) .
N2 C3 1.389(15) .
N2 C6 1.467(14) .
C1 H1 0.9300 .
C2 C3 1.36(2) .
C2 H2 0.9300 .
C3 H3 0.9300 .
C4 C5 1.508(17) .
C4 H4A 0.9700 .
C4 H4B 0.9700 .
C5 C5 1.50(2) 3_665
C5 H5A 0.9700 .
C5 H5B 0.9700 .
C6 C7 1.384(15) .
C6 C11 1.389(16) .
C7 C8 1.388(17) .
C7 C12 1.487(18) .
C8 C9 1.355(19) .
C8 H8 0.9300 .
C9 C10 1.37(2) .
C9 C13 1.556(18) .
C10 C11 1.384(19) .
C10 H10 0.9300 .
C11 C14 1.530(16) .
C12 H12A 0.9600 .
C12 H12B 0.9600 .
C12 H12C 0.9600 .
C13 H13A 0.9600 .
C13 H13B 0.9600 .
C13 H13C 0.9600 .
C14 H14A 0.9600 .
C14 H14B 0.9600 .
C14 H14C 0.9600 .

loop_
_geom_torsion_atom_site_label_1
_geom_torsion_atom_site_label_2
_geom_torsion_atom_site_label_3
_geom_torsion_atom_site_label_4
_geom_torsion
_geom_torsion_site_symmetry_4
C2 N1 C1 N2 2.2(15) .
C4 N1 C1 N2 179.7(11) .
C3 N2 C1 N1 0.2(14) .
C6 N2 C1 N1 -179.9(10) .
C1 N1 C2 C3 -3.9(18) .
C4 N1 C2 C3 178.6(13) .
N1 C2 C3 N2 3.9(18) .
C1 N2 C3 C2 -2.6(16) .
C6 N2 C3 C2 177.5(12) .
C1 N1 C4 C5 106.6(14) .
C2 N1 C4 C5 -76.3(17) .
N1 C4 C5 C5 178.0(13) 3_665
C1 N2 C6 C7 64.1(14) .
C3 N2 C6 C7 -116.0(14) .
C1 N2 C6 C11 -114.2(12) .
C3 N2 C6 C11 65.7(16) .
C11 C6 C7 C8 0.1(18) .
N2 C6 C7 C8 -178.1(10) .
C11 C6 C7 C12 -177.4(13) .
N2 C6 C7 C12 4.4(18) .
C6 C7 C8 C9 -0.8(19) .
C12 C7 C8 C9 176.8(13) .
C7 C8 C9 C10 2(2) .
C7 C8 C9 C13 176.4(14) .
C8 C9 C10 C11 -3(2) .
C13 C9 C10 C11 -177.2(14) .
C9 C10 C11 C6 2.0(19) .
C9 C10 C11 C14 -178.2(13) .
C7 C6 C11 C10 -0.6(17) .
N2 C6 C11 C10 177.6(10) .
C7 C6 C11 C14 179.6(12) .
N2 C6 C11 C14 -2.2(16) .

loop_
_platon_squeeze_void_nr
_platon_squeeze_void_average_x
_platon_squeeze_void_average_y
_platon_squeeze_void_average_z
_platon_squeeze_void_volume
_platon_squeeze_void_count_electrons
_platon_squeeze_void_content
1 0.500 0.000 0.000 99 21 ' '
2 0.500 0.500 0.500 99 21 ' '
